data_1559309
loop_
_publ_author_name
'Kirk, Martin L.'
'Dangi, Ranjana'
'Habel-Rodriguez, Diana'
'Yang, Jing'
'Shultz, David A.'
'Zhang, Jinyuan'

_publ_section_title
;
 Transferrable property relationships between magnetic exchange coupling
 and molecular conductance
;
_journal_name_full 'Chemical Science'
_journal_paper_doi 10.1039/D0SC04350H
_journal_year 2020
_chemical_formula_moiety 'C61 H72 B N9 O4 Zn, 2(C6 H14)'
_chemical_formula_sum 'C73 H100 B N9 O4 Zn'
_chemical_formula_weight 1243.79
_chemical_name_common PyN
_space_group_crystal_system monoclinic
_space_group_IT_number 14
_space_group_name_Hall '-P 2yn'
_space_group_name_H-M_alt 'P 1 21/n 1'
_atom_sites_solution_hydrogens geom
_atom_sites_solution_primary direct
_atom_sites_solution_secondary difmap
_audit_update_record
;
2020-08-07 deposited with the CCDC.	2020-09-15 downloaded from the CCDC.
;
_cell_angle_alpha 90
_cell_angle_beta 105.077(3)
_cell_angle_gamma 90
_cell_formula_units_Z 4
_cell_length_a 17.5685(15)
_cell_length_b 17.8590(15)
_cell_length_c 22.7631(18)
_cell_measurement_reflns_used 9264
_cell_measurement_temperature 110.(2)
_cell_measurement_theta_max 22.3419
_cell_measurement_theta_min 2.2402
_cell_volume 6896.2(10)
_computing_cell_refinement 'SAINT V8.32B (Bruker AXS Inc., 2013)'
_computing_data_collection 'Bruker Instrument Service v2012.12.0.3'
_computing_data_reduction 'SAINT V8.32B (Bruker AXS Inc., 2013)'
_computing_molecular_graphics 'shelXle (C.B. Huebschle, rev 958)'
_computing_structure_refinement 'SHELXL-2018/3 (Sheldrick, 2018)'
_computing_structure_solution 'SHELXS-97 (Sheldrick, 2008)'
_diffrn_ambient_temperature 110.(2)
_diffrn_detector_area_resol_mean 8.3333
_diffrn_measured_fraction_theta_full 0.995
_diffrn_measured_fraction_theta_max 0.995
_diffrn_measurement_device_type 'Bruker-Nonius X8 Kappa APEX II'
_diffrn_measurement_method 'phi and omega scans'
_diffrn_radiation_monochromator graphite
_diffrn_radiation_type MoK\a
_diffrn_radiation_wavelength 0.71073
_diffrn_reflns_av_R_equivalents 0.0787
_diffrn_reflns_av_unetI/netI 0.0930
_diffrn_reflns_limit_h_max 18
_diffrn_reflns_limit_h_min -19
_diffrn_reflns_limit_k_max 19
_diffrn_reflns_limit_k_min 0
_diffrn_reflns_limit_l_max 25
_diffrn_reflns_limit_l_min 0
_diffrn_reflns_number 12541
_diffrn_reflns_theta_full 23.34
_diffrn_reflns_theta_max 23.34
_diffrn_reflns_theta_min 1.66
_diffrn_source 'fine-focus sealed tube'
_exptl_absorpt_coefficient_mu 0.410
_exptl_absorpt_correction_T_max 0.91
_exptl_absorpt_correction_T_min 0.79
_exptl_absorpt_correction_type multi-scan
_exptl_absorpt_process_details 'SADABS V2012/1 (Bruker AXS Inc.)'
_exptl_crystal_colour 'dark purple'
_exptl_crystal_density_diffrn 1.198
_exptl_crystal_density_method 'not measured'
_exptl_crystal_description block
_exptl_crystal_F_000 2672
_exptl_crystal_size_max 0.280
_exptl_crystal_size_mid 0.260
_exptl_crystal_size_min 0.240
_refine_diff_density_max 0.508
_refine_diff_density_min -0.495
_refine_ls_extinction_method none
_refine_ls_goodness_of_fit_ref 1.053
_refine_ls_hydrogen_treatment constr
_refine_ls_matrix_type full
_refine_ls_number_parameters 814
_refine_ls_number_reflns 12541
_refine_ls_number_restraints 66
_refine_ls_restrained_S_all 1.055
_refine_ls_R_factor_all 0.1103
_refine_ls_R_factor_gt 0.0701
_refine_ls_shift/su_max 0.001
_refine_ls_shift/su_mean 0.000
_refine_ls_structure_factor_coef Fsqd
_refine_ls_weighting_details 'w=1/[\s^2^(Fo^2^)+(0.0732P)^2^+14.2396P] where P=(Fo^2^+2Fc^2^)/3'
_refine_ls_weighting_scheme calc
_refine_ls_wR_factor_gt 0.1581
_refine_ls_wR_factor_ref 0.1797
_reflns_number_gt 9295
_reflns_number_total 12541
_reflns_threshold_expression 'I > 2\s(I)'
_cod_data_source_file d0sc04350h2.cif
_cod_data_source_block rds175
_cod_database_code 1559309

loop_
_space_group_symop_operation_xyz
'x, y, z'
'-x+1/2, y+1/2, -z+1/2'
'-x, -y, -z'
'x-1/2, -y-1/2, z-1/2'

loop_
_atom_site_type_symbol
_atom_site_label
_atom_site_fract_x
_atom_site_fract_y
_atom_site_fract_z
_atom_site_U_iso_or_equiv
_atom_site_adp_type
_atom_site_calc_flag
_atom_site_refinement_flags_adp
_atom_site_refinement_flags_occupancy
_atom_site_refinement_flags_posn
_atom_site_occupancy
_atom_site_disorder_assembly
_atom_site_disorder_group
Zn Zn1 0.34742(4) 0.58026(3) 0.34103(3) 0.01931(19) Uani d . . . 1 . .
O O1 0.4050(2) 0.56204(19) 0.27905(15) 0.0238(9) Uani d . . . 1 . .
O O2 0.3116(2) 0.67607(19) 0.28343(15) 0.0199(8) Uani d . . . 1 . .
O O3 0.5634(4) 0.5523(3) -0.0750(3) 0.081(2) Uani d . . . 1 . .
O O4 0.6059(3) 0.8058(2) -0.04404(18) 0.0370(11) Uani d . . . 1 . .
N N1 0.4823(4) 0.7363(3) 0.0785(3) 0.0539(18) Uani d . . . 1 . .
N N2 0.5850(3) 0.6195(3) -0.0792(2) 0.0433(15) Uani d . . . 1 . .
N N3 0.6024(3) 0.7401(2) -0.0662(2) 0.0293(12) Uani d . . . 1 . .
N N4 0.2338(3) 0.5485(2) 0.33845(18) 0.0190(10) Uani d . . . 1 . .
N N5 0.2232(3) 0.5350(2) 0.39589(19) 0.0198(10) Uani d . . . 1 . .
N N6 0.3692(3) 0.6438(2) 0.41895(18) 0.0217(11) Uani d . . . 1 . .
N N7 0.3307(3) 0.6168(2) 0.46015(19) 0.0231(11) Uani d . . . 1 . .
N N8 0.3956(3) 0.4875(2) 0.40018(19) 0.0217(10) Uani d . . . 1 . .
N N9 0.3573(3) 0.4801(2) 0.44593(19) 0.0220(11) Uani d . . . 1 . .
C C1 0.3988(3) 0.6144(3) 0.2382(2) 0.0214(12) Uani d . . . 1 . .
C C2 0.3456(3) 0.6766(3) 0.2406(2) 0.0183(12) Uani d . . . 1 . .
C C3 0.3340(3) 0.7348(3) 0.1945(2) 0.0185(12) Uani d . . . 1 . .
C C4 0.3790(3) 0.7299(3) 0.1535(2) 0.0257(13) Uani d . . . 1 . .
H H4 0.374502 0.768544 0.124147 0.031 Uiso calc U . R 1 . .
C C5 0.4325(4) 0.6693(3) 0.1528(3) 0.0302(15) Uani d . . . 1 . .
C C6 0.4418(3) 0.6124(3) 0.1942(3) 0.0273(14) Uani d . . . 1 . .
H H6 0.476814 0.572219 0.193166 0.033 Uiso calc U . R 1 . .
C C7 0.2757(3) 0.7979(3) 0.1941(2) 0.0210(12) Uani d . . . 1 . .
C C8 0.3016(3) 0.8445(3) 0.2524(2) 0.0258(13) Uani d . . . 1 . .
H H8A 0.307302 0.811812 0.287846 0.039 Uiso calc U . R 1 . .
H H8B 0.26183 0.882921 0.252604 0.039 Uiso calc U . R 1 . .
H H8C 0.352211 0.868621 0.254012 0.039 Uiso calc U . R 1 . .
C C9 0.2692(4) 0.8509(3) 0.1401(3) 0.0338(15) Uani d . . . 1 . .
H H9A 0.320496 0.87431 0.143053 0.051 Uiso calc U . R 1 . .
H H9B 0.229992 0.889707 0.14062 0.051 Uiso calc U . R 1 . .
H H9C 0.252958 0.822424 0.102066 0.051 Uiso calc U . R 1 . .
C C10 0.1931(3) 0.7660(3) 0.1891(3) 0.0270(13) Uani d . . . 1 . .
H H10A 0.175006 0.738564 0.15073 0.041 Uiso calc U . R 1 . .
H H10B 0.156552 0.807056 0.190222 0.041 Uiso calc U . R 1 . .
H H10C 0.195158 0.731914 0.223259 0.041 Uiso calc U . R 1 . .
C C11 0.4763(4) 0.6700(3) 0.1048(3) 0.0418(18) Uani d . . . 1 . .
C C12 0.5067(4) 0.6045(3) 0.0870(3) 0.048(2) Uani d . . . 1 . .
H H12 0.504024 0.558948 0.107862 0.057 Uiso calc U . R 1 . .
C C13 0.5407(5) 0.6060(4) 0.0388(3) 0.049(2) Uani d . . . 1 . .
H H13 0.560642 0.561405 0.025703 0.059 Uiso calc U . R 1 . .
C C14 0.5454(4) 0.6735(3) 0.0098(3) 0.047(2) Uani d . . . 1 . .
C C15 0.5170(5) 0.7371(4) 0.0324(3) 0.060(2) Uani d . . . 1 . .
H H15 0.522456 0.783884 0.014172 0.072 Uiso calc U . R 1 . .
C C16 0.5766(4) 0.6775(3) -0.0441(3) 0.0391(17) Uani d . . . 1 . .
C C17 0.6324(4) 0.6397(3) -0.1230(3) 0.0311(15) Uani d . . . 1 . .
C C18 0.6029(4) 0.5982(3) -0.1819(3) 0.0376(16) Uani d . . . 1 . .
H H18A 0.546424 0.607732 -0.198252 0.056 Uiso calc U . R 1 . .
H H18B 0.611752 0.544427 -0.174856 0.056 Uiso calc U . R 1 . .
H H18C 0.631376 0.615503 -0.211155 0.056 Uiso calc U . R 1 . .
C C19 0.7167(4) 0.6171(4) -0.0925(3) 0.0418(17) Uani d . . . 1 . .
H H19A 0.749914 0.626527 -0.120208 0.063 Uiso calc U . R 1 . .
H H19B 0.718415 0.56377 -0.082176 0.063 Uiso calc U . R 1 . .
H H19C 0.736122 0.646584 -0.055232 0.063 Uiso calc U . R 1 . .
C C20 0.6194(3) 0.7257(3) -0.1268(2) 0.0234(13) Uani d . . . 1 . .
C C21 0.5453(4) 0.7495(3) -0.1745(3) 0.0392(16) Uani d . . . 1 . .
H H21A 0.500995 0.71787 -0.17121 0.059 Uiso calc U . R 1 . .
H H21B 0.553753 0.743919 -0.2152 0.059 Uiso calc U . R 1 . .
H H21C 0.533384 0.801934 -0.167904 0.059 Uiso calc U . R 1 . .
C C22 0.6891(4) 0.7713(3) -0.1319(3) 0.0321(15) Uani d . . . 1 . .
H H22A 0.676894 0.824671 -0.130193 0.048 Uiso calc U . R 1 . .
H H22B 0.701335 0.760194 -0.170584 0.048 Uiso calc U . R 1 . .
H H22C 0.734658 0.758801 -0.098131 0.048 Uiso calc U . R 1 . .
C C23 0.1622(3) 0.5470(3) 0.2994(2) 0.0209(12) Uani d . . . 1 . .
C C24 0.1055(3) 0.5320(3) 0.3316(3) 0.0252(13) Uani d . . . 1 . .
H H24 0.050053 0.528004 0.315338 0.03 Uiso calc U . R 1 . .
C C25 0.1464(3) 0.5244(3) 0.3911(2) 0.0243(13) Uani d . . . 1 . .
C C26 0.1471(3) 0.5611(3) 0.2332(2) 0.0231(13) Uani d . . . 1 . .
C C27 0.2038(3) 0.5460(3) 0.2018(2) 0.0246(13) Uani d . . . 1 . .
H H27 0.253755 0.52646 0.222835 0.029 Uiso calc U . R 1 . .
C C28 0.1868(4) 0.5598(3) 0.1392(2) 0.0277(14) Uani d . . . 1 . .
H H28 0.226239 0.551046 0.118257 0.033 Uiso calc U . R 1 . .
C C29 0.1132(4) 0.5861(3) 0.1071(3) 0.0289(14) Uani d . . . 1 . .
C C30 0.0580(4) 0.6007(3) 0.1396(3) 0.0305(14) Uani d . . . 1 . .
H H30 0.007552 0.619255 0.118698 0.037 Uiso calc U . R 1 . .
C C31 0.0749(3) 0.5890(3) 0.2011(2) 0.0268(14) Uani d . . . 1 . .
H H31 0.036142 0.600335 0.222183 0.032 Uiso calc U . R 1 . .
C C32 0.0942(4) 0.5998(3) 0.0389(3) 0.0380(16) Uani d . . . 1 . .
H H32 0.036303 0.609655 0.024717 0.046 Uiso calc U . R 1 . .
C C33 0.1357(5) 0.6679(4) 0.0227(3) 0.057(2) Uani d . . . 1 . .
H H33A 0.122388 0.711904 0.043781 0.086 Uiso calc U . R 1 . .
H H33B 0.118651 0.676164 -0.021379 0.086 Uiso calc U . R 1 . .
H H33C 0.192788 0.659854 0.035055 0.086 Uiso calc U . R 1 . .
C C34 0.1112(4) 0.5301(4) 0.0049(3) 0.0456(18) Uani d . . . 1 . .
H H34A 0.168236 0.521981 0.014208 0.068 Uiso calc U . R 1 . .
H H34B 0.090147 0.53757 -0.038972 0.068 Uiso calc U . R 1 . .
H H34C 0.085978 0.486377 0.017809 0.068 Uiso calc U . R 1 . .
C C35 0.1149(3) 0.5066(3) 0.4451(3) 0.0313(14) Uani d . . . 1 . .
H H35A 0.14283 0.463014 0.466625 0.047 Uiso calc U . R 1 . .
H H35B 0.058481 0.495418 0.431118 0.047 Uiso calc U . R 1 . .
H H35C 0.123006 0.549686 0.472665 0.047 Uiso calc U . R 1 . .
C C36 0.3954(3) 0.7124(3) 0.4376(2) 0.0225(13) Uani d . . . 1 . .
C C37 0.3731(3) 0.7301(3) 0.4907(2) 0.0289(14) Uani d . . . 1 . .
H H37 0.383835 0.775274 0.513404 0.035 Uiso calc U . R 1 . .
C C38 0.3325(3) 0.6690(3) 0.5034(2) 0.0254(13) Uani d . . . 1 . .
C C39 0.4380(3) 0.7584(3) 0.4034(2) 0.0277(14) Uani d . . . 1 . .
C C40 0.4823(3) 0.7256(4) 0.3679(3) 0.0334(15) Uani d . . . 1 . .
H H40 0.486784 0.672628 0.367 0.04 Uiso calc U . R 1 . .
C C41 0.5201(4) 0.7694(4) 0.3338(3) 0.0490(19) Uani d . . . 1 . .
H H41 0.549918 0.746429 0.309409 0.059 Uiso calc U . R 1 . .
C C42 0.5143(4) 0.8482(4) 0.3354(3) 0.049(2) Uani d . . . 1 . .
C C43 0.4716(4) 0.8801(4) 0.3716(3) 0.0397(17) Uani d . . . 1 . .
H H43 0.467692 0.93303 0.373485 0.048 Uiso calc U . R 1 . .
C C44 0.4344(4) 0.8358(3) 0.4050(3) 0.0326(15) Uani d . . . 1 . .
H H44 0.405372 0.858965 0.429885 0.039 Uiso calc U . R 1 . .
C C45 0.5563(5) 0.8968(5) 0.2973(4) 0.075(3) Uani d . . . 1 . .
H H45 0.530653 0.946957 0.296288 0.09 Uiso calc U . R 1 . .
C C46 0.6362(6) 0.9108(7) 0.3273(4) 0.115(5) Uani d . . . 1 . .
H H46A 0.640596 0.924375 0.369767 0.172 Uiso calc U . R 1 . .
H H46B 0.656016 0.952022 0.306984 0.172 Uiso calc U . R 1 . .
H H46C 0.667482 0.86566 0.32598 0.172 Uiso calc U . R 1 . .
C C47 0.5360(4) 0.8734(4) 0.2310(3) 0.0485(19) Uani d . . . 1 . .
H H47A 0.556747 0.823075 0.227736 0.073 Uiso calc U . R 1 . .
H H47B 0.559564 0.908794 0.207918 0.073 Uiso calc U . R 1 . .
H H47C 0.478626 0.873206 0.21458 0.073 Uiso calc U . R 1 . .
C C48 0.2919(4) 0.6578(3) 0.5531(3) 0.0335(15) Uani d . . . 1 . .
H H48A 0.234884 0.653975 0.535344 0.05 Uiso calc U . R 1 . .
H H48B 0.303027 0.700521 0.581121 0.05 Uiso calc U . R 1 . .
H H48C 0.31117 0.611739 0.57541 0.05 Uiso calc U . R 1 . .
C C49 0.4457(3) 0.4293(3) 0.4068(2) 0.0217(13) Uani d . . . 1 . .
C C50 0.4384(3) 0.3844(3) 0.4550(2) 0.0263(14) Uani d . . . 1 . .
H H50 0.46643 0.339484 0.468757 0.032 Uiso calc U . R 1 . .
C C51 0.3828(3) 0.4177(3) 0.4787(2) 0.0254(13) Uani d . . . 1 . .
C C52 0.4993(3) 0.4183(3) 0.3672(2) 0.0268(13) Uani d . . . 1 . .
C C53 0.5387(4) 0.4763(4) 0.3477(3) 0.0436(18) Uani d . . . 1 . .
H H53 0.530927 0.526167 0.359477 0.052 Uiso calc U . R 1 . .
C C54 0.5901(4) 0.4625(5) 0.3107(3) 0.053(2) Uani d . . . 1 . .
H H54 0.615893 0.503483 0.297464 0.064 Uiso calc U . R 1 . .
C C55 0.6038(4) 0.3908(5) 0.2934(3) 0.055(2) Uani d . . . 1 . .
C C56 0.5657(4) 0.3331(5) 0.3137(3) 0.050(2) Uani d . . . 1 . .
H H56 0.574624 0.283252 0.302537 0.06 Uiso calc U . R 1 . .
C C57 0.5147(4) 0.3452(4) 0.3499(3) 0.0358(16) Uani d . . . 1 . .
H H57 0.489763 0.30377 0.363362 0.043 Uiso calc U . R 1 . .
C C58 0.6608(5) 0.3773(7) 0.2548(3) 0.089(3) Uani d . . . 1 . .
H H58 0.652444 0.324049 0.24111 0.107 Uiso calc U . R 1 . .
C C59 0.6416(6) 0.4232(8) 0.1978(4) 0.124(5) Uani d . . . 1 . .
H H59A 0.586164 0.41572 0.176031 0.186 Uiso calc U . R 1 . .
H H59B 0.675275 0.407559 0.171749 0.186 Uiso calc U . R 1 . .
H H59C 0.650822 0.476236 0.20816 0.186 Uiso calc U . R 1 . .
C C60 0.7446(5) 0.3813(10) 0.2930(4) 0.153(7) Uani d . . . 1 . .
H H60A 0.755887 0.43201 0.309254 0.229 Uiso calc U . R 1 . .
H H60B 0.780401 0.368799 0.267813 0.229 Uiso calc U . R 1 . .
H H60C 0.752091 0.345519 0.326658 0.229 Uiso calc U . R 1 . .
C C61 0.3496(4) 0.3914(3) 0.5287(3) 0.0340(15) Uani d . . . 1 . .
H H61A 0.354513 0.431209 0.559156 0.051 Uiso calc U . R 1 . .
H H61B 0.378419 0.34701 0.547786 0.051 Uiso calc U . R 1 . .
H H61C 0.293787 0.378792 0.512274 0.051 Uiso calc U . R 1 . .
B B1 0.2950(4) 0.5371(3) 0.4526(3) 0.0233(15) Uani d . . . 1 . .
H H1 0.276757 0.524317 0.489548 0.028 Uiso calc U . R 1 . .
C C1S 0.1791(9) 0.1071(10) 0.5375(7) 0.176(6) Uani d . . D 1 . .
H H1SA 0.220237 0.085732 0.570984 0.265 Uiso calc U . R 1 . .
H H1SB 0.184732 0.087184 0.498731 0.265 Uiso calc U . R 1 . .
H H1SC 0.127164 0.093634 0.54264 0.265 Uiso calc U . R 1 . .
C C2S 0.1879(12) 0.1971(11) 0.5379(10) 0.222(9) Uani d . . D 1 . .
H H2SA 0.244806 0.209331 0.548667 0.267 Uiso calc U . R 1 . .
H H2SB 0.165074 0.215376 0.495901 0.267 Uiso calc U . R 1 . .
C C3S 0.1485(9) 0.2427(9) 0.5820(7) 0.164(6) Uani d . . D 1 . .
H H3SA 0.09322 0.225945 0.575405 0.197 Uiso calc U . R 1 . .
H H3SB 0.176657 0.230831 0.624584 0.197 Uiso calc U . R 1 . .
C C4S 0.1495(10) 0.3301(9) 0.5727(8) 0.196(8) Uani d . . D 1 . .
H H4SA 0.204563 0.348206 0.581373 0.236 Uiso calc U . R 1 . .
H H4SB 0.122505 0.342876 0.530028 0.236 Uiso calc U . R 1 . .
C C5S 0.1078(11) 0.3669(10) 0.6153(8) 0.189(7) Uani d . . D 1 . .
H H5SA 0.051378 0.352715 0.604309 0.226 Uiso calc U . R 1 . .
H H5SB 0.131786 0.350869 0.657761 0.226 Uiso calc U . R 1 . .
C C6S 0.1162(13) 0.4494(11) 0.6095(10) 0.237(10) Uani d . . D 1 . .
H H6SA 0.084635 0.475209 0.633032 0.355 Uiso calc U . R 1 . .
H H6SB 0.097693 0.463786 0.566606 0.355 Uiso calc U . R 1 . .
H H6SC 0.1717 0.463458 0.625061 0.355 Uiso calc U . R 1 . .
C C7S 0.7085(12) 0.1143(9) 0.4159(8) 0.193(8) Uani d . . D 1 . .
H H7SA 0.662924 0.108889 0.432821 0.289 Uiso calc U . R 1 . .
H H7SB 0.739175 0.15834 0.433692 0.289 Uiso calc U . R 1 . .
H H7SC 0.741672 0.069476 0.425337 0.289 Uiso calc U . R 1 . .
C C8S 0.6813(13) 0.1234(9) 0.3498(9) 0.220(9) Uani d . . D 1 . .
H H8SA 0.641508 0.163685 0.338051 0.264 Uiso calc U . R 1 . .
H H8SB 0.660045 0.076218 0.329045 0.264 Uiso calc U . R 1 . .
C C9S 0.7623(16) 0.1457(18) 0.3374(14) 0.43(2) Uani d . . D 1 . .
H H9SA 0.778104 0.196895 0.352292 0.517 Uiso calc U . R 1 . .
H H9SB 0.804385 0.110146 0.357366 0.517 Uiso calc U . R 1 . .
C C11S 0.8189(12) 0.1688(15) 0.2529(9) 0.264(13) Uani d . . D 1 . .
H H11A 0.866481 0.143317 0.277807 0.317 Uiso calc U . R 1 . .
H H11B 0.825453 0.223303 0.260262 0.317 Uiso calc U . R 1 . .
C C10S 0.7467(14) 0.1416(12) 0.2716(13) 0.331(17) Uani d . . D 1 . .
H H10D 0.700713 0.173277 0.252406 0.398 Uiso calc U . R 1 . .
H H10E 0.73454 0.089376 0.257841 0.398 Uiso calc U . R 1 . .
C C12S 0.8101(17) 0.1521(17) 0.1843(10) 0.44(3) Uani d . . D 1 . .
H H12A 0.858612 0.12881 0.179428 0.656 Uiso calc U . R 1 . .
H H12B 0.80057 0.198956 0.161223 0.656 Uiso calc U . R 1 . .
H H12C 0.765661 0.117937 0.169228 0.656 Uiso calc U . R 1 . .

loop_
_atom_site_aniso_label
_atom_site_aniso_U_11
_atom_site_aniso_U_22
_atom_site_aniso_U_33
_atom_site_aniso_U_12
_atom_site_aniso_U_13
_atom_site_aniso_U_23
Zn1 0.0252(3) 0.0201(3) 0.0154(3) 0.0015(3) 0.0105(2) 0.0012(3)
O1 0.031(2) 0.023(2) 0.020(2) 0.0063(17) 0.0121(17) 0.0041(17)
O2 0.025(2) 0.024(2) 0.0150(19) 0.0016(17) 0.0127(16) 0.0017(15)
O3 0.152(6) 0.031(3) 0.097(4) -0.026(3) 0.100(4) -0.019(3)
O4 0.066(3) 0.019(2) 0.040(3) -0.009(2) 0.038(2) -0.0078(19)
N1 0.098(5) 0.025(3) 0.067(4) -0.002(3) 0.072(4) 0.000(3)
N2 0.074(4) 0.024(3) 0.052(4) -0.015(3) 0.052(3) -0.011(3)
N3 0.048(3) 0.023(3) 0.027(3) -0.009(2) 0.028(2) -0.007(2)
N4 0.028(3) 0.020(2) 0.013(2) 0.000(2) 0.013(2) 0.0041(18)
N5 0.028(3) 0.017(2) 0.018(2) 0.003(2) 0.014(2) 0.0004(19)
N6 0.028(3) 0.025(3) 0.013(2) 0.000(2) 0.007(2) 0.004(2)
N7 0.034(3) 0.022(3) 0.015(2) 0.002(2) 0.011(2) 0.003(2)
N8 0.027(3) 0.024(3) 0.015(2) 0.000(2) 0.008(2) 0.0026(19)
N9 0.033(3) 0.019(3) 0.017(2) 0.000(2) 0.012(2) 0.000(2)
C1 0.022(3) 0.020(3) 0.024(3) 0.001(2) 0.011(2) 0.000(3)
C2 0.020(3) 0.021(3) 0.016(3) -0.003(2) 0.007(2) -0.001(2)
C3 0.023(3) 0.016(3) 0.017(3) -0.002(2) 0.008(2) -0.001(2)
C4 0.040(4) 0.023(3) 0.019(3) -0.003(3) 0.017(3) 0.000(2)
C5 0.052(4) 0.021(3) 0.028(3) -0.003(3) 0.030(3) -0.002(3)
C6 0.032(3) 0.023(3) 0.034(3) 0.004(3) 0.022(3) 0.001(3)
C7 0.030(3) 0.020(3) 0.016(3) 0.000(3) 0.010(2) 0.003(2)
C8 0.029(3) 0.022(3) 0.031(3) 0.004(3) 0.015(3) 0.000(3)
C9 0.042(4) 0.029(3) 0.034(4) -0.001(3) 0.015(3) 0.010(3)
C10 0.031(3) 0.024(3) 0.026(3) 0.001(3) 0.007(3) 0.002(3)
C11 0.072(5) 0.025(3) 0.048(4) -0.004(3) 0.051(4) -0.001(3)
C12 0.085(6) 0.026(4) 0.053(4) -0.007(4) 0.054(4) -0.004(3)
C13 0.086(6) 0.027(4) 0.058(5) -0.004(4) 0.058(4) -0.006(3)
C14 0.085(6) 0.025(3) 0.055(4) -0.008(4) 0.062(4) -0.007(3)
C15 0.116(7) 0.029(4) 0.065(5) -0.009(4) 0.078(5) 0.000(3)
C16 0.062(5) 0.022(3) 0.050(4) -0.008(3) 0.046(4) -0.004(3)
C17 0.044(4) 0.030(3) 0.029(3) -0.009(3) 0.027(3) -0.005(3)
C18 0.048(4) 0.036(4) 0.039(4) -0.014(3) 0.030(3) -0.012(3)
C19 0.057(5) 0.041(4) 0.033(4) 0.005(4) 0.023(3) -0.001(3)
C20 0.032(3) 0.027(3) 0.017(3) -0.006(3) 0.018(3) -0.005(2)
C21 0.047(4) 0.035(4) 0.040(4) 0.000(3) 0.018(3) -0.012(3)
C22 0.041(4) 0.036(4) 0.027(3) -0.009(3) 0.022(3) 0.000(3)
C23 0.025(3) 0.017(3) 0.021(3) -0.002(2) 0.008(3) 0.000(2)
C24 0.020(3) 0.023(3) 0.034(4) 0.002(3) 0.011(3) 0.005(3)
C25 0.033(3) 0.017(3) 0.027(3) 0.003(3) 0.014(3) 0.001(2)
C26 0.027(3) 0.020(3) 0.022(3) -0.004(3) 0.007(3) 0.003(2)
C27 0.031(3) 0.019(3) 0.024(3) 0.003(3) 0.007(3) 0.002(2)
C28 0.042(4) 0.024(3) 0.020(3) -0.004(3) 0.014(3) -0.002(3)
C29 0.038(4) 0.020(3) 0.023(3) -0.001(3) -0.003(3) 0.003(3)
C30 0.030(3) 0.030(4) 0.029(4) 0.002(3) 0.003(3) 0.002(3)
C31 0.028(3) 0.026(3) 0.027(3) 0.002(3) 0.009(3) 0.001(3)
C32 0.053(4) 0.032(4) 0.024(3) -0.004(3) 0.002(3) 0.001(3)
C33 0.103(7) 0.044(4) 0.024(4) -0.011(4) 0.015(4) 0.008(3)
C34 0.067(5) 0.041(4) 0.024(4) 0.010(4) 0.004(3) -0.003(3)
C35 0.030(3) 0.038(4) 0.032(4) -0.001(3) 0.019(3) 0.008(3)
C36 0.029(3) 0.020(3) 0.016(3) 0.000(3) 0.002(2) -0.002(2)
C37 0.043(4) 0.020(3) 0.023(3) 0.004(3) 0.008(3) -0.004(2)
C38 0.032(3) 0.027(3) 0.017(3) 0.004(3) 0.006(3) -0.002(3)
C39 0.031(3) 0.028(3) 0.019(3) -0.004(3) -0.001(3) -0.001(3)
C40 0.037(4) 0.033(4) 0.031(4) -0.007(3) 0.010(3) -0.002(3)
C41 0.051(4) 0.067(5) 0.036(4) -0.022(4) 0.023(3) -0.013(4)
C42 0.058(5) 0.049(5) 0.034(4) -0.030(4) 0.003(4) 0.003(3)
C43 0.047(4) 0.033(4) 0.030(4) -0.017(3) -0.004(3) -0.001(3)
C44 0.040(4) 0.028(4) 0.025(3) -0.007(3) -0.001(3) 0.001(3)
C45 0.079(6) 0.094(7) 0.053(5) -0.056(5) 0.016(5) 0.009(5)
C46 0.101(8) 0.186(12) 0.079(7) -0.104(8) 0.061(6) -0.051(7)
C47 0.040(4) 0.064(5) 0.043(4) -0.005(4) 0.013(3) 0.019(4)
C48 0.049(4) 0.035(4) 0.019(3) 0.003(3) 0.013(3) -0.003(3)
C49 0.021(3) 0.022(3) 0.020(3) 0.002(3) 0.002(2) -0.003(2)
C50 0.028(3) 0.024(3) 0.025(3) 0.009(3) 0.004(3) 0.003(3)
C51 0.036(3) 0.021(3) 0.016(3) 0.001(3) 0.002(3) 0.003(2)
C52 0.024(3) 0.033(3) 0.022(3) 0.005(3) 0.004(2) 0.003(3)
C53 0.027(4) 0.054(5) 0.051(4) 0.010(3) 0.012(3) 0.018(3)
C54 0.031(4) 0.085(6) 0.046(4) 0.005(4) 0.014(3) 0.034(4)
C55 0.040(4) 0.096(7) 0.027(4) 0.026(4) 0.009(3) 0.009(4)
C56 0.041(4) 0.076(6) 0.034(4) 0.022(4) 0.010(3) -0.006(4)
C57 0.034(4) 0.045(4) 0.027(3) 0.003(3) 0.006(3) -0.005(3)
C58 0.060(6) 0.178(11) 0.039(5) 0.037(6) 0.031(4) 0.021(6)
C59 0.068(6) 0.266(16) 0.051(6) 0.006(8) 0.039(5) 0.040(8)
C60 0.052(6) 0.37(2) 0.051(6) 0.020(9) 0.038(5) 0.009(9)
C61 0.051(4) 0.030(3) 0.023(3) 0.010(3) 0.012(3) 0.011(3)
B1 0.034(4) 0.024(4) 0.015(3) 0.004(3) 0.012(3) 0.005(3)
C1S 0.117(12) 0.257(16) 0.149(14) -0.025(14) 0.024(10) 0.008(14)
C2S 0.185(19) 0.254(16) 0.25(2) 0.013(18) 0.100(17) -0.02(2)
C3S 0.145(13) 0.224(13) 0.138(13) -0.014(13) 0.063(10) 0.039(12)
C4S 0.188(17) 0.215(13) 0.24(2) -0.030(14) 0.155(16) 0.021(15)
C5S 0.181(16) 0.230(15) 0.200(17) -0.048(15) 0.129(14) -0.008(15)
C6S 0.26(2) 0.221(15) 0.26(2) -0.049(19) 0.12(2) -0.016(19)
C7S 0.26(2) 0.120(13) 0.221(17) 0.017(14) 0.104(17) -0.017(14)
C8S 0.33(3) 0.100(12) 0.239(18) 0.066(15) 0.09(2) 0.026(15)
C9S 0.53(4) 0.39(4) 0.56(4) 0.19(3) 0.49(4) 0.09(3)
C11S 0.23(2) 0.38(4) 0.179(17) -0.14(2) 0.052(16) 0.03(2)
C10S 0.41(3) 0.140(19) 0.57(4) 0.05(2) 0.35(4) 0.10(3)
C12S 0.74(8) 0.36(4) 0.25(2) -0.16(5) 0.21(4) -0.05(3)

loop_
_atom_type_symbol
_atom_type_description
_atom_type_scat_dispersion_real
_atom_type_scat_dispersion_imag
_atom_type_scat_source
C C 0.0033 0.0016 'International Tables Vol C Tables 4.2.6.8 and 6.1.1.4'
H H 0.0000 0.0000 'International Tables Vol C Tables 4.2.6.8 and 6.1.1.4'
N N 0.0061 0.0033 'International Tables Vol C Tables 4.2.6.8 and 6.1.1.4'
O O 0.0106 0.0060 'International Tables Vol C Tables 4.2.6.8 and 6.1.1.4'
B B 0.0013 0.0007 'International Tables Vol C Tables 4.2.6.8 and 6.1.1.4'
Zn Zn 0.2839 1.4301 'International Tables Vol C Tables 4.2.6.8 and 6.1.1.4'

loop_
_geom_angle_atom_site_label_1
_geom_angle_atom_site_label_2
_geom_angle_atom_site_label_3
_geom_angle_site_symmetry_1
_geom_angle_site_symmetry_3
_geom_angle
_geom_angle_publ_flag
O1 Zn1 N6 . . 134.08(16) ?
O1 Zn1 N4 . . 127.56(16) ?
N6 Zn1 N4 . . 97.92(17) ?
O1 Zn1 O2 . . 79.48(13) ?
N6 Zn1 O2 . . 92.63(15) ?
N4 Zn1 O2 . . 94.26(15) ?
O1 Zn1 N8 . . 97.39(15) ?
N6 Zn1 N8 . . 86.05(16) ?
N4 Zn1 N8 . . 91.51(16) ?
O2 Zn1 N8 . . 174.21(15) ?
C1 O1 Zn1 . . 115.5(3) ?
C2 O2 Zn1 . . 110.7(3) ?
C15 N1 C11 . . 117.4(5) ?
O3 N2 C16 . . 127.2(5) ?
O3 N2 C17 . . 120.3(4) ?
C16 N2 C17 . . 112.2(5) ?
O4 N3 C16 . . 127.0(4) ?
O4 N3 C20 . . 121.2(4) ?
C16 N3 C20 . . 111.5(4) ?
C23 N4 N5 . . 106.8(4) ?
C23 N4 Zn1 . . 139.5(3) ?
N5 N4 Zn1 . . 112.8(3) ?
C25 N5 N4 . . 109.1(4) ?
C25 N5 B1 . . 130.8(4) ?
N4 N5 B1 . . 120.0(4) ?
C36 N6 N7 . . 107.1(4) ?
C36 N6 Zn1 . . 138.7(4) ?
N7 N6 Zn1 . . 112.3(3) ?
C38 N7 N6 . . 109.4(4) ?
C38 N7 B1 . . 130.4(5) ?
N6 N7 B1 . . 120.2(4) ?
C49 N8 N9 . . 105.9(4) ?
C49 N8 Zn1 . . 143.2(4) ?
N9 N8 Zn1 . . 110.6(3) ?
C51 N9 N8 . . 109.7(4) ?
C51 N9 B1 . . 129.5(4) ?
N8 N9 B1 . . 120.8(4) ?
O1 C1 C6 . . 122.1(5) ?
O1 C1 C2 . . 117.0(4) ?
C6 C1 C2 . . 120.9(5) ?
O2 C2 C3 . . 123.7(5) ?
O2 C2 C1 . . 117.1(5) ?
C3 C2 C1 . . 119.2(4) ?
C4 C3 C2 . . 116.5(5) ?
C4 C3 C7 . . 123.4(5) ?
C2 C3 C7 . . 120.1(4) ?
C3 C4 C5 . . 123.4(5) ?
C3 C4 H4 . . 118.3 ?
C5 C4 H4 . . 118.3 ?
C6 C5 C4 . . 120.9(5) ?
C6 C5 C11 . . 121.2(5) ?
C4 C5 C11 . . 117.9(5) ?
C5 C6 C1 . . 118.9(5) ?
C5 C6 H6 . . 120.5 ?
C1 C6 H6 . . 120.5 ?
C3 C7 C8 . . 110.5(4) ?
C3 C7 C9 . . 111.8(4) ?
C8 C7 C9 . . 107.7(4) ?
C3 C7 C10 . . 110.3(4) ?
C8 C7 C10 . . 109.1(4) ?
C9 C7 C10 . . 107.3(5) ?
C7 C8 H8A . . 109.5 ?
C7 C8 H8B . . 109.5 ?
H8A C8 H8B . . 109.5 ?
C7 C8 H8C . . 109.5 ?
H8A C8 H8C . . 109.5 ?
H8B C8 H8C . . 109.5 ?
C7 C9 H9A . . 109.5 ?
C7 C9 H9B . . 109.5 ?
H9A C9 H9B . . 109.5 ?
C7 C9 H9C . . 109.5 ?
H9A C9 H9C . . 109.5 ?
H9B C9 H9C . . 109.5 ?
C7 C10 H10A . . 109.5 ?
C7 C10 H10B . . 109.5 ?
H10A C10 H10B . . 109.5 ?
C7 C10 H10C . . 109.5 ?
H10A C10 H10C . . 109.5 ?
H10B C10 H10C . . 109.5 ?
N1 C11 C12 . . 122.1(5) ?
N1 C11 C5 . . 116.6(5) ?
C12 C11 C5 . . 121.2(5) ?
C13 C12 C11 . . 119.7(6) ?
C13 C12 H12 . . 120.2 ?
C11 C12 H12 . . 120.2 ?
C12 C13 C14 . . 119.2(6) ?
C12 C13 H13 . . 120.4 ?
C14 C13 H13 . . 120.4 ?
C13 C14 C15 . . 117.4(5) ?
C13 C14 C16 . . 121.5(5) ?
C15 C14 C16 . . 121.1(6) ?
N1 C15 C14 . . 124.1(6) ?
N1 C15 H15 . . 118.0 ?
C14 C15 H15 . . 118.0 ?
N2 C16 N3 . . 108.5(5) ?
N2 C16 C14 . . 125.6(5) ?
N3 C16 C14 . . 125.9(5) ?
N2 C17 C18 . . 110.7(5) ?
N2 C17 C19 . . 106.0(5) ?
C18 C17 C19 . . 110.3(5) ?
N2 C17 C20 . . 100.2(4) ?
C18 C17 C20 . . 115.2(5) ?
C19 C17 C20 . . 113.6(5) ?
C17 C18 H18A . . 109.5 ?
C17 C18 H18B . . 109.5 ?
H18A C18 H18B . . 109.5 ?
C17 C18 H18C . . 109.5 ?
H18A C18 H18C . . 109.5 ?
H18B C18 H18C . . 109.5 ?
C17 C19 H19A . . 109.5 ?
C17 C19 H19B . . 109.5 ?
H19A C19 H19B . . 109.5 ?
C17 C19 H19C . . 109.5 ?
H19A C19 H19C . . 109.5 ?
H19B C19 H19C . . 109.5 ?
C22 C20 N3 . . 109.8(4) ?
C22 C20 C21 . . 111.0(5) ?
N3 C20 C21 . . 105.6(4) ?
C22 C20 C17 . . 115.5(5) ?
N3 C20 C17 . . 100.3(4) ?
C21 C20 C17 . . 113.7(5) ?
C20 C21 H21A . . 109.5 ?
C20 C21 H21B . . 109.5 ?
H21A C21 H21B . . 109.5 ?
C20 C21 H21C . . 109.5 ?
H21A C21 H21C . . 109.5 ?
H21B C21 H21C . . 109.5 ?
C20 C22 H22A . . 109.5 ?
C20 C22 H22B . . 109.5 ?
H22A C22 H22B . . 109.5 ?
C20 C22 H22C . . 109.5 ?
H22A C22 H22C . . 109.5 ?
H22B C22 H22C . . 109.5 ?
N4 C23 C24 . . 109.1(5) ?
N4 C23 C26 . . 124.1(5) ?
C24 C23 C26 . . 126.7(5) ?
C25 C24 C23 . . 105.9(5) ?
C25 C24 H24 . . 127.0 ?
C23 C24 H24 . . 127.0 ?
N5 C25 C24 . . 109.1(5) ?
N5 C25 C35 . . 122.7(5) ?
C24 C25 C35 . . 128.2(5) ?
C31 C26 C27 . . 118.7(5) ?
C31 C26 C23 . . 119.7(5) ?
C27 C26 C23 . . 121.6(5) ?
C26 C27 C28 . . 119.7(5) ?
C26 C27 H27 . . 120.1 ?
C28 C27 H27 . . 120.1 ?
C29 C28 C27 . . 121.1(5) ?
C29 C28 H28 . . 119.4 ?
C27 C28 H28 . . 119.4 ?
C30 C29 C28 . . 117.8(5) ?
C30 C29 C32 . . 121.0(5) ?
C28 C29 C32 . . 121.2(6) ?
C31 C30 C29 . . 121.4(6) ?
C31 C30 H30 . . 119.3 ?
C29 C30 H30 . . 119.3 ?
C30 C31 C26 . . 121.2(5) ?
C30 C31 H31 . . 119.4 ?
C26 C31 H31 . . 119.4 ?
C33 C32 C29 . . 112.8(5) ?
C33 C32 C34 . . 111.1(6) ?
C29 C32 C34 . . 111.4(5) ?
C33 C32 H32 . . 107.1 ?
C29 C32 H32 . . 107.1 ?
C34 C32 H32 . . 107.1 ?
C32 C33 H33A . . 109.5 ?
C32 C33 H33B . . 109.5 ?
H33A C33 H33B . . 109.5 ?
C32 C33 H33C . . 109.5 ?
H33A C33 H33C . . 109.5 ?
H33B C33 H33C . . 109.5 ?
C32 C34 H34A . . 109.5 ?
C32 C34 H34B . . 109.5 ?
H34A C34 H34B . . 109.5 ?
C32 C34 H34C . . 109.5 ?
H34A C34 H34C . . 109.5 ?
H34B C34 H34C . . 109.5 ?
C25 C35 H35A . . 109.5 ?
C25 C35 H35B . . 109.5 ?
H35A C35 H35B . . 109.5 ?
C25 C35 H35C . . 109.5 ?
H35A C35 H35C . . 109.5 ?
H35B C35 H35C . . 109.5 ?
N6 C36 C37 . . 109.3(5) ?
N6 C36 C39 . . 121.6(5) ?
C37 C36 C39 . . 129.0(5) ?
C38 C37 C36 . . 106.2(5) ?
C38 C37 H37 . . 126.9 ?
C36 C37 H37 . . 126.9 ?
N7 C38 C37 . . 108.1(5) ?
N7 C38 C48 . . 122.2(5) ?
C37 C38 C48 . . 129.7(5) ?
C44 C39 C40 . . 118.2(6) ?
C44 C39 C36 . . 120.8(5) ?
C40 C39 C36 . . 121.0(5) ?
C41 C40 C39 . . 120.7(6) ?
C41 C40 H40 . . 119.7 ?
C39 C40 H40 . . 119.7 ?
C40 C41 C42 . . 120.0(7) ?
C40 C41 H41 . . 120.0 ?
C42 C41 H41 . . 120.0 ?
C43 C42 C41 . . 118.9(6) ?
C43 C42 C45 . . 121.3(7) ?
C41 C42 C45 . . 119.8(7) ?
C42 C43 C44 . . 120.4(6) ?
C42 C43 H43 . . 119.8 ?
C44 C43 H43 . . 119.8 ?
C43 C44 C39 . . 121.9(6) ?
C43 C44 H44 . . 119.1 ?
C39 C44 H44 . . 119.1 ?
C46 C45 C47 . . 118.5(8) ?
C46 C45 C42 . . 112.7(7) ?
C47 C45 C42 . . 112.4(6) ?
C46 C45 H45 . . 103.7 ?
C47 C45 H45 . . 103.7 ?
C42 C45 H45 . . 103.7 ?
C45 C46 H46A . . 109.5 ?
C45 C46 H46B . . 109.5 ?
H46A C46 H46B . . 109.5 ?
C45 C46 H46C . . 109.5 ?
H46A C46 H46C . . 109.5 ?
H46B C46 H46C . . 109.5 ?
C45 C47 H47A . . 109.5 ?
C45 C47 H47B . . 109.5 ?
H47A C47 H47B . . 109.5 ?
C45 C47 H47C . . 109.5 ?
H47A C47 H47C . . 109.5 ?
H47B C47 H47C . . 109.5 ?
C38 C48 H48A . . 109.5 ?
C38 C48 H48B . . 109.5 ?
H48A C48 H48B . . 109.5 ?
C38 C48 H48C . . 109.5 ?
H48A C48 H48C . . 109.5 ?
H48B C48 H48C . . 109.5 ?
N8 C49 C50 . . 110.1(5) ?
N8 C49 C52 . . 122.4(5) ?
C50 C49 C52 . . 127.5(5) ?
C51 C50 C49 . . 106.3(5) ?
C51 C50 H50 . . 126.8 ?
C49 C50 H50 . . 126.8 ?
N9 C51 C50 . . 108.1(5) ?
N9 C51 C61 . . 122.9(5) ?
C50 C51 C61 . . 128.9(5) ?
C53 C52 C57 . . 117.2(6) ?
C53 C52 C49 . . 123.2(6) ?
C57 C52 C49 . . 119.5(5) ?
C52 C53 C54 . . 120.9(7) ?
C52 C53 H53 . . 119.5 ?
C54 C53 H53 . . 119.5 ?
C55 C54 C53 . . 121.4(7) ?
C55 C54 H54 . . 119.3 ?
C53 C54 H54 . . 119.3 ?
C56 C55 C54 . . 117.5(6) ?
C56 C55 C58 . . 122.1(8) ?
C54 C55 C58 . . 120.3(8) ?
C55 C56 C57 . . 122.2(7) ?
C55 C56 H56 . . 118.9 ?
C57 C56 H56 . . 118.9 ?
C56 C57 C52 . . 120.8(6) ?
C56 C57 H57 . . 119.6 ?
C52 C57 H57 . . 119.6 ?
C59 C58 C60 . . 116.1(9) ?
C59 C58 C55 . . 112.5(8) ?
C60 C58 C55 . . 110.8(7) ?
C59 C58 H58 . . 105.5 ?
C60 C58 H58 . . 105.5 ?
C55 C58 H58 . . 105.5 ?
C58 C59 H59A . . 109.5 ?
C58 C59 H59B . . 109.5 ?
H59A C59 H59B . . 109.5 ?
C58 C59 H59C . . 109.5 ?
H59A C59 H59C . . 109.5 ?
H59B C59 H59C . . 109.5 ?
C58 C60 H60A . . 109.5 ?
C58 C60 H60B . . 109.5 ?
H60A C60 H60B . . 109.5 ?
C58 C60 H60C . . 109.5 ?
H60A C60 H60C . . 109.5 ?
H60B C60 H60C . . 109.5 ?
C51 C61 H61A . . 109.5 ?
C51 C61 H61B . . 109.5 ?
H61A C61 H61B . . 109.5 ?
C51 C61 H61C . . 109.5 ?
H61A C61 H61C . . 109.5 ?
H61B C61 H61C . . 109.5 ?
N9 B1 N7 . . 110.0(5) ?
N9 B1 N5 . . 110.4(4) ?
N7 B1 N5 . . 109.4(4) ?
N9 B1 H1 . . 109.0 ?
N7 B1 H1 . . 109.0 ?
N5 B1 H1 . . 109.0 ?
C2S C1S H1SA . . 109.5 ?
C2S C1S H1SB . . 109.5 ?
H1SA C1S H1SB . . 109.5 ?
C2S C1S H1SC . . 109.5 ?
H1SA C1S H1SC . . 109.5 ?
H1SB C1S H1SC . . 109.5 ?
C3S C2S C1S . . 117.2(16) ?
C3S C2S H2SA . . 108.0 ?
C1S C2S H2SA . . 108.0 ?
C3S C2S H2SB . . 108.0 ?
C1S C2S H2SB . . 108.0 ?
H2SA C2S H2SB . . 107.2 ?
C4S C3S C2S . . 113.7(13) ?
C4S C3S H3SA . . 108.8 ?
C2S C3S H3SA . . 108.8 ?
C4S C3S H3SB . . 108.8 ?
C2S C3S H3SB . . 108.8 ?
H3SA C3S H3SB . . 107.7 ?
C5S C4S C3S . . 108.7(12) ?
C5S C4S H4SA . . 109.9 ?
C3S C4S H4SA . . 109.9 ?
C5S C4S H4SB . . 109.9 ?
C3S C4S H4SB . . 109.9 ?
H4SA C4S H4SB . . 108.3 ?
C6S C5S C4S . . 107.3(14) ?
C6S C5S H5SA . . 110.3 ?
C4S C5S H5SA . . 110.3 ?
C6S C5S H5SB . . 110.3 ?
C4S C5S H5SB . . 110.3 ?
H5SA C5S H5SB . . 108.5 ?
C5S C6S H6SA . . 109.5 ?
C5S C6S H6SB . . 109.5 ?
H6SA C6S H6SB . . 109.5 ?
C5S C6S H6SC . . 109.5 ?
H6SA C6S H6SC . . 109.5 ?
H6SB C6S H6SC . . 109.5 ?
C8S C7S H7SA . . 109.5 ?
C8S C7S H7SB . . 109.5 ?
H7SA C7S H7SB . . 109.5 ?
C8S C7S H7SC . . 109.5 ?
H7SA C7S H7SC . . 109.5 ?
H7SB C7S H7SC . . 109.5 ?
C7S C8S C9S . . 98.2(18) ?
C7S C8S H8SA . . 112.1 ?
C9S C8S H8SA . . 112.1 ?
C7S C8S H8SB . . 112.1 ?
C9S C8S H8SB . . 112.1 ?
H8SA C8S H8SB . . 109.8 ?
C10S C9S C8S . . 104.(2) ?
C10S C9S H9SA . . 111.0 ?
C8S C9S H9SA . . 111.0 ?
C10S C9S H9SB . . 111.0 ?
C8S C9S H9SB . . 111.0 ?
H9SA C9S H9SB . . 109.0 ?
C10S C11S C12S . . 110.(2) ?
C10S C11S H11A . . 109.6 ?
C12S C11S H11A . . 109.6 ?
C10S C11S H11B . . 109.6 ?
C12S C11S H11B . . 109.6 ?
H11A C11S H11B . . 108.1 ?
C9S C10S C11S . . 109.(2) ?
C9S C10S H10D . . 109.9 ?
C11S C10S H10D . . 109.9 ?
C9S C10S H10E . . 109.9 ?
C11S C10S H10E . . 109.9 ?
H10D C10S H10E . . 108.3 ?
C11S C12S H12A . . 109.5 ?
C11S C12S H12B . . 109.5 ?
H12A C12S H12B . . 109.5 ?
C11S C12S H12C . . 109.5 ?
H12A C12S H12C . . 109.5 ?
H12B C12S H12C . . 109.5 ?

loop_
_geom_bond_atom_site_label_1
_geom_bond_atom_site_label_2
_geom_bond_site_symmetry_2
_geom_bond_distance
_geom_bond_publ_flag
Zn1 O1 . 1.965(3) ?
Zn1 N6 . 2.056(4) ?
Zn1 N4 . 2.061(4) ?
Zn1 O2 . 2.148(3) ?
Zn1 N8 . 2.164(4) ?
O1 C1 . 1.303(6) ?
O2 C2 . 1.269(6) ?
O3 N2 . 1.270(6) ?
O4 N3 . 1.273(6) ?
N1 C15 . 1.343(7) ?
N1 C11 . 1.344(8) ?
N2 C16 . 1.341(7) ?
N2 C17 . 1.500(7) ?
N3 C16 . 1.352(7) ?
N3 C20 . 1.509(6) ?
N4 C23 . 1.339(7) ?
N4 N5 . 1.389(5) ?
N5 C25 . 1.338(7) ?
N5 B1 . 1.553(8) ?
N6 C36 . 1.339(7) ?
N6 N7 . 1.378(6) ?
N7 C38 . 1.350(7) ?
N7 B1 . 1.548(8) ?
N8 C49 . 1.344(7) ?
N8 N9 . 1.386(6) ?
N9 C51 . 1.352(7) ?
N9 B1 . 1.531(8) ?
C1 C6 . 1.403(7) ?
C1 C2 . 1.463(7) ?
C2 C3 . 1.454(7) ?
C3 C4 . 1.373(7) ?
C3 C7 . 1.521(7) ?
C4 C5 . 1.436(8) ?
C4 H4 . 0.95 ?
C5 C6 . 1.366(8) ?
C5 C11 . 1.491(7) ?
C6 H6 . 0.95 ?
C7 C8 . 1.531(7) ?
C7 C9 . 1.532(7) ?
C7 C10 . 1.536(8) ?
C8 H8A . 0.98 ?
C8 H8B . 0.98 ?
C8 H8C . 0.98 ?
C9 H9A . 0.98 ?
C9 H9B . 0.98 ?
C9 H9C . 0.98 ?
C10 H10A . 0.98 ?
C10 H10B . 0.98 ?
C10 H10C . 0.98 ?
C11 C12 . 1.388(9) ?
C12 C13 . 1.378(8) ?
C12 H12 . 0.95 ?
C13 C14 . 1.387(9) ?
C13 H13 . 0.95 ?
C14 C15 . 1.392(9) ?
C14 C16 . 1.469(8) ?
C15 H15 . 0.95 ?
C17 C18 . 1.501(8) ?
C17 C19 . 1.517(9) ?
C17 C20 . 1.553(8) ?
C18 H18A . 0.98 ?
C18 H18B . 0.98 ?
C18 H18C . 0.98 ?
C19 H19A . 0.98 ?
C19 H19B . 0.98 ?
C19 H19C . 0.98 ?
C20 C22 . 1.499(7) ?
C20 C21 . 1.523(8) ?
C21 H21A . 0.98 ?
C21 H21B . 0.98 ?
C21 H21C . 0.98 ?
C22 H22A . 0.98 ?
C22 H22B . 0.98 ?
C22 H22C . 0.98 ?
C23 C24 . 1.410(7) ?
C23 C26 . 1.482(7) ?
C24 C25 . 1.365(8) ?
C24 H24 . 0.95 ?
C25 C35 . 1.507(7) ?
C26 C31 . 1.382(8) ?
C26 C27 . 1.395(8) ?
C27 C28 . 1.400(8) ?
C27 H27 . 0.95 ?
C28 C29 . 1.392(8) ?
C28 H28 . 0.95 ?
C29 C30 . 1.388(8) ?
C29 C32 . 1.519(8) ?
C30 C31 . 1.371(8) ?
C30 H30 . 0.95 ?
C31 H31 . 0.95 ?
C32 C33 . 1.512(9) ?
C32 C34 . 1.535(9) ?
C32 H32 . 1.0 ?
C33 H33A . 0.98 ?
C33 H33B . 0.98 ?
C33 H33C . 0.98 ?
C34 H34A . 0.98 ?
C34 H34B . 0.98 ?
C34 H34C . 0.98 ?
C35 H35A . 0.98 ?
C35 H35B . 0.98 ?
C35 H35C . 0.98 ?
C36 C37 . 1.399(8) ?
C36 C39 . 1.465(8) ?
C37 C38 . 1.375(8) ?
C37 H37 . 0.95 ?
C38 C48 . 1.501(8) ?
C39 C44 . 1.385(8) ?
C39 C40 . 1.388(8) ?
C40 C41 . 1.387(9) ?
C40 H40 . 0.95 ?
C41 C42 . 1.412(10) ?
C41 H41 . 0.95 ?
C42 C43 . 1.374(10) ?
C42 C45 . 1.544(9) ?
C43 C44 . 1.375(9) ?
C43 H43 . 0.95 ?
C44 H44 . 0.95 ?
C45 C46 . 1.416(12) ?
C45 C47 . 1.515(10) ?
C45 H45 . 1.0 ?
C46 H46A . 0.98 ?
C46 H46B . 0.98 ?
C46 H46C . 0.98 ?
C47 H47A . 0.98 ?
C47 H47B . 0.98 ?
C47 H47C . 0.98 ?
C48 H48A . 0.98 ?
C48 H48B . 0.98 ?
C48 H48C . 0.98 ?
C49 C50 . 1.392(8) ?
C49 C52 . 1.478(8) ?
C50 C51 . 1.367(8) ?
C50 H50 . 0.95 ?
C51 C61 . 1.485(8) ?
C52 C53 . 1.380(9) ?
C52 C57 . 1.409(8) ?
C53 C54 . 1.408(9) ?
C53 H53 . 0.95 ?
C54 C55 . 1.381(11) ?
C54 H54 . 0.95 ?
C55 C56 . 1.373(11) ?
C55 C58 . 1.511(10) ?
C56 C57 . 1.384(9) ?
C56 H56 . 0.95 ?
C57 H57 . 0.95 ?
C58 C59 . 1.499(12) ?
C58 C60 . 1.503(12) ?
C58 H58 . 1.0 ?
C59 H59A . 0.98 ?
C59 H59B . 0.98 ?
C59 H59C . 0.98 ?
C60 H60A . 0.98 ?
C60 H60B . 0.98 ?
C60 H60C . 0.98 ?
C61 H61A . 0.98 ?
C61 H61B . 0.98 ?
C61 H61C . 0.98 ?
B1 H1 . 1.0 ?
C1S C2S . 1.616(16) ?
C1S H1SA . 0.98 ?
C1S H1SB . 0.98 ?
C1S H1SC . 0.98 ?
C2S C3S . 1.584(15) ?
C2S H2SA . 0.99 ?
C2S H2SB . 0.99 ?
C3S C4S . 1.576(15) ?
C3S H3SA . 0.99 ?
C3S H3SB . 0.99 ?
C4S C5S . 1.511(15) ?
C4S H4SA . 0.99 ?
C4S H4SB . 0.99 ?
C5S C6S . 1.490(16) ?
C5S H5SA . 0.99 ?
C5S H5SB . 0.99 ?
C6S H6SA . 0.98 ?
C6S H6SB . 0.98 ?
C6S H6SC . 0.98 ?
C7S C8S . 1.465(16) ?
C7S H7SA . 0.98 ?
C7S H7SB . 0.98 ?
C7S H7SC . 0.98 ?
C8S C9S . 1.572(19) ?
C8S H8SA . 0.99 ?
C8S H8SB . 0.99 ?
C9S C10S . 1.45(2) ?
C9S H9SA . 0.99 ?
C9S H9SB . 0.99 ?
C11S C10S . 1.518(17) ?
C11S C12S . 1.556(17) ?
C11S H11A . 0.99 ?
C11S H11B . 0.99 ?
C10S H10D . 0.99 ?
C10S H10E . 0.99 ?
C12S H12A . 0.98 ?
C12S H12B . 0.98 ?
C12S H12C . 0.98 ?

loop_
_geom_torsion_atom_site_label_1
_geom_torsion_atom_site_label_2
_geom_torsion_atom_site_label_3
_geom_torsion_atom_site_label_4
_geom_torsion_site_symmetry_1
_geom_torsion_site_symmetry_2
_geom_torsion_site_symmetry_3
_geom_torsion_site_symmetry_4
_geom_torsion
_geom_torsion_publ_flag
C23 N4 N5 C25 . . . . 1.0(5) ?
Zn1 N4 N5 C25 . . . . 172.0(3) ?
C23 N4 N5 B1 . . . . -176.8(4) ?
Zn1 N4 N5 B1 . . . . -5.8(5) ?
C36 N6 N7 C38 . . . . 0.7(6) ?
Zn1 N6 N7 C38 . . . . -166.4(4) ?
C36 N6 N7 B1 . . . . -178.4(5) ?
Zn1 N6 N7 B1 . . . . 14.6(5) ?
C49 N8 N9 C51 . . . . -1.2(6) ?
Zn1 N8 N9 C51 . . . . 174.0(3) ?
C49 N8 N9 B1 . . . . -179.9(5) ?
Zn1 N8 N9 B1 . . . . -4.7(6) ?
Zn1 O1 C1 C6 . . . . 174.4(4) ?
Zn1 O1 C1 C2 . . . . -4.5(6) ?
Zn1 O2 C2 C3 . . . . -179.4(4) ?
Zn1 O2 C2 C1 . . . . 1.0(6) ?
O1 C1 C2 O2 . . . . 2.2(7) ?
C6 C1 C2 O2 . . . . -176.8(5) ?
O1 C1 C2 C3 . . . . -177.4(5) ?
C6 C1 C2 C3 . . . . 3.6(8) ?
O2 C2 C3 C4 . . . . 175.9(5) ?
C1 C2 C3 C4 . . . . -4.5(7) ?
O2 C2 C3 C7 . . . . -2.8(8) ?
C1 C2 C3 C7 . . . . 176.8(5) ?
C2 C3 C4 C5 . . . . 3.1(8) ?
C7 C3 C4 C5 . . . . -178.3(5) ?
C3 C4 C5 C6 . . . . -0.4(9) ?
C3 C4 C5 C11 . . . . 178.5(6) ?
C4 C5 C6 C1 . . . . -0.7(9) ?
C11 C5 C6 C1 . . . . -179.7(6) ?
O1 C1 C6 C5 . . . . -179.8(5) ?
C2 C1 C6 C5 . . . . -0.9(9) ?
C4 C3 C7 C8 . . . . -115.5(6) ?
C2 C3 C7 C8 . . . . 63.1(6) ?
C4 C3 C7 C9 . . . . 4.4(7) ?
C2 C3 C7 C9 . . . . -177.0(5) ?
C4 C3 C7 C10 . . . . 123.7(6) ?
C2 C3 C7 C10 . . . . -57.7(6) ?
C15 N1 C11 C12 . . . . 2.0(12) ?
C15 N1 C11 C5 . . . . -175.6(7) ?
C6 C5 C11 N1 . . . . -160.7(7) ?
C4 C5 C11 N1 . . . . 20.3(9) ?
C6 C5 C11 C12 . . . . 21.7(11) ?
C4 C5 C11 C12 . . . . -157.3(7) ?
N1 C11 C12 C13 . . . . -3.3(12) ?
C5 C11 C12 C13 . . . . 174.2(7) ?
C11 C12 C13 C14 . . . . 1.3(12) ?
C12 C13 C14 C15 . . . . 1.8(12) ?
C12 C13 C14 C16 . . . . -176.2(7) ?
C11 N1 C15 C14 . . . . 1.4(13) ?
C13 C14 C15 N1 . . . . -3.2(13) ?
C16 C14 C15 N1 . . . . 174.8(8) ?
O3 N2 C16 N3 . . . . -175.8(7) ?
C17 N2 C16 N3 . . . . 10.3(8) ?
O3 N2 C16 C14 . . . . 4.8(13) ?
C17 N2 C16 C14 . . . . -169.1(7) ?
O4 N3 C16 N2 . . . . -177.7(6) ?
C20 N3 C16 N2 . . . . 8.7(8) ?
O4 N3 C16 C14 . . . . 1.7(11) ?
C20 N3 C16 C14 . . . . -171.9(7) ?
C13 C14 C16 N2 . . . . 17.3(12) ?
C15 C14 C16 N2 . . . . -160.6(8) ?
C13 C14 C16 N3 . . . . -162.0(8) ?
C15 C14 C16 N3 . . . . 20.1(12) ?
O3 N2 C17 C18 . . . . 40.0(9) ?
C16 N2 C17 C18 . . . . -145.6(6) ?
O3 N2 C17 C19 . . . . -79.7(8) ?
C16 N2 C17 C19 . . . . 94.7(7) ?
O3 N2 C17 C20 . . . . 162.1(6) ?
C16 N2 C17 C20 . . . . -23.5(7) ?
O4 N3 C20 C22 . . . . 41.5(7) ?
C16 N3 C20 C22 . . . . -144.5(6) ?
O4 N3 C20 C21 . . . . -78.2(6) ?
C16 N3 C20 C21 . . . . 95.8(6) ?
O4 N3 C20 C17 . . . . 163.5(5) ?
C16 N3 C20 C17 . . . . -22.5(6) ?
N2 C17 C20 C22 . . . . 143.2(5) ?
C18 C17 C20 C22 . . . . -98.1(6) ?
C19 C17 C20 C22 . . . . 30.6(7) ?
N2 C17 C20 N3 . . . . 25.3(5) ?
C18 C17 C20 N3 . . . . 144.1(5) ?
C19 C17 C20 N3 . . . . -87.2(5) ?
N2 C17 C20 C21 . . . . -86.9(5) ?
C18 C17 C20 C21 . . . . 31.9(7) ?
C19 C17 C20 C21 . . . . 160.6(5) ?
N5 N4 C23 C24 . . . . -0.4(6) ?
Zn1 N4 C23 C24 . . . . -167.6(4) ?
N5 N4 C23 C26 . . . . 178.1(5) ?
Zn1 N4 C23 C26 . . . . 11.0(9) ?
N4 C23 C24 C25 . . . . -0.3(6) ?
C26 C23 C24 C25 . . . . -178.8(5) ?
N4 N5 C25 C24 . . . . -1.2(6) ?
B1 N5 C25 C24 . . . . 176.3(5) ?
N4 N5 C25 C35 . . . . 178.5(5) ?
B1 N5 C25 C35 . . . . -4.0(8) ?
C23 C24 C25 N5 . . . . 0.9(6) ?
C23 C24 C25 C35 . . . . -178.8(5) ?
N4 C23 C26 C31 . . . . -153.0(5) ?
C24 C23 C26 C31 . . . . 25.3(8) ?
N4 C23 C26 C27 . . . . 27.8(8) ?
C24 C23 C26 C27 . . . . -153.9(5) ?
C31 C26 C27 C28 . . . . 0.4(8) ?
C23 C26 C27 C28 . . . . 179.6(5) ?
C26 C27 C28 C29 . . . . -2.1(8) ?
C27 C28 C29 C30 . . . . 2.2(8) ?
C27 C28 C29 C32 . . . . -178.9(5) ?
C28 C29 C30 C31 . . . . -0.6(9) ?
C32 C29 C30 C31 . . . . -179.5(5) ?
C29 C30 C31 C26 . . . . -1.0(9) ?
C27 C26 C31 C30 . . . . 1.1(8) ?
C23 C26 C31 C30 . . . . -178.1(5) ?
C30 C29 C32 C33 . . . . 106.7(7) ?
C28 C29 C32 C33 . . . . -72.2(8) ?
C30 C29 C32 C34 . . . . -127.6(6) ?
C28 C29 C32 C34 . . . . 53.5(8) ?
N7 N6 C36 C37 . . . . -0.6(6) ?
Zn1 N6 C36 C37 . . . . 161.2(4) ?
N7 N6 C36 C39 . . . . -178.8(5) ?
Zn1 N6 C36 C39 . . . . -17.0(9) ?
N6 C36 C37 C38 . . . . 0.2(6) ?
C39 C36 C37 C38 . . . . 178.3(5) ?
N6 N7 C38 C37 . . . . -0.6(6) ?
B1 N7 C38 C37 . . . . 178.4(5) ?
N6 N7 C38 C48 . . . . 176.8(5) ?
B1 N7 C38 C48 . . . . -4.3(9) ?
C36 C37 C38 N7 . . . . 0.2(6) ?
C36 C37 C38 C48 . . . . -176.9(6) ?
N6 C36 C39 C44 . . . . 150.9(6) ?
C37 C36 C39 C44 . . . . -26.9(9) ?
N6 C36 C39 C40 . . . . -28.3(8) ?
C37 C36 C39 C40 . . . . 153.9(6) ?
C44 C39 C40 C41 . . . . -1.7(9) ?
C36 C39 C40 C41 . . . . 177.6(6) ?
C39 C40 C41 C42 . . . . 0.6(10) ?
C40 C41 C42 C43 . . . . 0.7(10) ?
C40 C41 C42 C45 . . . . -179.9(6) ?
C41 C42 C43 C44 . . . . -0.8(10) ?
C45 C42 C43 C44 . . . . 179.8(6) ?
C42 C43 C44 C39 . . . . -0.4(9) ?
C40 C39 C44 C43 . . . . 1.6(9) ?
C36 C39 C44 C43 . . . . -177.7(5) ?
C43 C42 C45 C46 . . . . 94.7(11) ?
C41 C42 C45 C46 . . . . -84.7(10) ?
C43 C42 C45 C47 . . . . -128.3(8) ?
C41 C42 C45 C47 . . . . 52.3(10) ?
N9 N8 C49 C50 . . . . 1.4(6) ?
Zn1 N8 C49 C50 . . . . -171.2(5) ?
N9 N8 C49 C52 . . . . -178.4(5) ?
Zn1 N8 C49 C52 . . . . 9.0(9) ?
N8 C49 C50 C51 . . . . -1.0(6) ?
C52 C49 C50 C51 . . . . 178.8(5) ?
N8 N9 C51 C50 . . . . 0.6(6) ?
B1 N9 C51 C50 . . . . 179.2(5) ?
N8 N9 C51 C61 . . . . -176.2(5) ?
B1 N9 C51 C61 . . . . 2.4(9) ?
C49 C50 C51 N9 . . . . 0.2(6) ?
C49 C50 C51 C61 . . . . 176.8(6) ?
N8 C49 C52 C53 . . . . 39.8(8) ?
C50 C49 C52 C53 . . . . -140.0(6) ?
N8 C49 C52 C57 . . . . -143.2(5) ?
C50 C49 C52 C57 . . . . 37.1(8) ?
C57 C52 C53 C54 . . . . 1.8(9) ?
C49 C52 C53 C54 . . . . 179.0(5) ?
C52 C53 C54 C55 . . . . -0.9(10) ?
C53 C54 C55 C56 . . . . -0.3(10) ?
C53 C54 C55 C58 . . . . -178.6(6) ?
C54 C55 C56 C57 . . . . 0.5(10) ?
C58 C55 C56 C57 . . . . 178.7(6) ?
C55 C56 C57 C52 . . . . 0.5(10) ?
C53 C52 C57 C56 . . . . -1.6(8) ?
C49 C52 C57 C56 . . . . -178.9(5) ?
C56 C55 C58 C59 . . . . 127.8(10) ?
C54 C55 C58 C59 . . . . -54.0(12) ?
C56 C55 C58 C60 . . . . -100.4(12) ?
C54 C55 C58 C60 . . . . 77.8(12) ?
C51 N9 B1 N7 . . . . 124.8(6) ?
N8 N9 B1 N7 . . . . -56.8(6) ?
C51 N9 B1 N5 . . . . -114.4(6) ?
N8 N9 B1 N5 . . . . 64.0(6) ?
C38 N7 B1 N9 . . . . -126.7(6) ?
N6 N7 B1 N9 . . . . 52.2(6) ?
C38 N7 B1 N5 . . . . 111.9(6) ?
N6 N7 B1 N5 . . . . -69.2(6) ?
C25 N5 B1 N9 . . . . 124.5(5) ?
N4 N5 B1 N9 . . . . -58.2(6) ?
C25 N5 B1 N7 . . . . -114.3(6) ?
N4 N5 B1 N7 . . . . 63.0(6) ?
C1S C2S C3S C4S . . . . -171.8(16) ?
C2S C3S C4S C5S . . . . 177.8(15) ?
C3S C4S C5S C6S . . . . 174.9(17) ?
C7S C8S C9S C10S . . . . 169.(2) ?
C8S C9S C10S C11S . . . . 175.0(18) ?
C12S C11S C10S C9S . . . . 170.(2) ?
